data_7720991
loop_
_publ_author_name
'Liu, Wen-Yang'
'Li, Hong-Lei'
'Jia, Jiang-Song'
'Zhao, Wen-Ming'
'Sun, Jun'

_publ_section_title
;
 Synthesis, crystal structures and urease inhibition of Ni(II) complexes
 constructed from Schiff bases with 2,2'-bipyridine as co-ligands.
;
_journal_issue 21
_journal_name_full 'Dalton transactions (Cambridge, England : 2003)'
_journal_page_first 8258
_journal_page_last 8271
_journal_paper_doi 10.1039/d6dt00460a
_journal_volume 55
_journal_year 2026
_chemical_absolute_configuration syn
_chemical_formula_moiety 'C17 H19 Cl2 N Ni O6, H2 O'
_chemical_formula_sum 'C17 H21 Cl2 N Ni O7'
_chemical_formula_weight 480.96
_space_group_crystal_system orthorhombic
_space_group_IT_number 19
_space_group_name_Hall 'P 2ac 2ab'
_space_group_name_H-M_alt 'P 21 21 21'
_atom_sites_solution_hydrogens mixed
_atom_sites_solution_primary dual
_audit_creation_date 2026-01-22
_audit_creation_method
;
Olex2 1.5
(compiled 2022.04.07 svn.rca3783a0 for OlexSys, GUI svn.r6498)
;
_audit_update_record
;
2026-01-22 deposited with the CCDC.	2026-04-28 downloaded from the CCDC.
;
_cell_angle_alpha 90
_cell_angle_beta 90
_cell_angle_gamma 90
_cell_formula_units_Z 4
_cell_length_a 7.0996(8)
_cell_length_b 7.9070(9)
_cell_length_c 35.205(4)
_cell_measurement_reflns_used 4565
_cell_measurement_temperature 116(2)
_cell_measurement_theta_max 23.125
_cell_measurement_theta_min 2.824
_cell_volume 1976.3(4)
_computing_cell_refinement 'SAINT V8.40B (?, 2016)'
_computing_data_reduction 'SAINT V8.40B (?, 2016)'
_computing_molecular_graphics 'Olex2 1.5 (Dolomanov et al., 2009)'
_computing_publication_material 'Olex2 1.5 (Dolomanov et al., 2009)'
_computing_structure_refinement 'SHELXL 2018/3 (Sheldrick, 2015)'
_computing_structure_solution 'SHELXT 2014/5 (Sheldrick, 2014)'
_diffrn_ambient_temperature 116.0
_diffrn_measured_fraction_theta_full 1.000
_diffrn_measured_fraction_theta_max 1.000
_diffrn_measurement_device_type 'Bruker APEX-II CCD'
_diffrn_measurement_method '\f and \w scans'
_diffrn_radiation_type MoK\a
_diffrn_radiation_wavelength 0.71073
_diffrn_reflns_av_R_equivalents 0.0887
_diffrn_reflns_av_unetI/netI 0.0692
_diffrn_reflns_Laue_measured_fraction_full 1.000
_diffrn_reflns_Laue_measured_fraction_max 1.000
_diffrn_reflns_limit_h_max 9
_diffrn_reflns_limit_h_min -9
_diffrn_reflns_limit_k_max 10
_diffrn_reflns_limit_k_min -10
_diffrn_reflns_limit_l_max 45
_diffrn_reflns_limit_l_min -45
_diffrn_reflns_number 25127
_diffrn_reflns_point_group_measured_fraction_full 1.000
_diffrn_reflns_point_group_measured_fraction_max 0.999
_diffrn_reflns_theta_full 25.242
_diffrn_reflns_theta_max 27.501
_diffrn_reflns_theta_min 2.314
_exptl_absorpt_coefficient_mu 1.292
_exptl_absorpt_correction_T_max 0.7456
_exptl_absorpt_correction_T_min 0.5397
_exptl_absorpt_correction_type multi-scan
_exptl_absorpt_process_details
;
SADABS-2016/2 (Bruker,2016/2) was used for absorption correction.
wR2(int) was 0.1447 before and 0.0812 after correction.
The Ratio of minimum to maximum transmission is 0.7238.
The \l/2 correction factor is Not present.
;
_exptl_crystal_colour 'clear greenish colourless'
_exptl_crystal_colour_lustre clear
_exptl_crystal_colour_modifier greenish
_exptl_crystal_colour_primary colourless
_exptl_crystal_density_diffrn 1.616
_exptl_crystal_description block
_exptl_crystal_F_000 992
_exptl_crystal_size_max 0.12
_exptl_crystal_size_mid 0.11
_exptl_crystal_size_min 0.09
_refine_diff_density_max 1.581
_refine_diff_density_min -1.175
_refine_diff_density_rms 0.182
_refine_ls_abs_structure_details
;
 Refined as an inversion twin.
;
_refine_ls_abs_structure_Flack 0.12(5)
_refine_ls_extinction_method none
_refine_ls_goodness_of_fit_ref 1.210
_refine_ls_hydrogen_treatment mixed
_refine_ls_matrix_type full
_refine_ls_number_parameters 246
_refine_ls_number_reflns 4541
_refine_ls_number_restraints 15
_refine_ls_restrained_S_all 1.209
_refine_ls_R_factor_all 0.0911
_refine_ls_R_factor_gt 0.0815
_refine_ls_shift/su_max 0.000
_refine_ls_shift/su_mean 0.000
_refine_ls_structure_factor_coef Fsqd
_refine_ls_weighting_details 'w=1/[\s^2^(Fo^2^)+23.4361P] where P=(Fo^2^+2Fc^2^)/3'
_refine_ls_weighting_scheme calc
_refine_ls_wR_factor_gt 0.1742
_refine_ls_wR_factor_ref 0.1806
_reflns_Friedel_coverage 0.717
_reflns_Friedel_fraction_full 1.000
_reflns_Friedel_fraction_max 0.998
_reflns_number_gt 4041
_reflns_number_total 4541
_reflns_threshold_expression 'I > 2\s(I)'
_cod_data_source_file d6dt00460a2.cif
_cod_data_source_block 1
_cod_depositor_comments 'Adding full bibliography for 7720990--7720992.cif.'
_cod_database_code 7720991
_shelx_shelxl_version_number 2018/3
_shelx_space_group_comment
;
The symmetry employed for this shelxl refinement is uniquely defined
by the following loop, which should always be used as a source of
symmetry information in preference to the above space-group names.
They are only intended as comments.
;
_olex2_refinement_description
;
1. Twinned data refinement
 Scales: 0.88346
 0.11654
2. Restrained distances
 O5-H5
 0.87 with sigma of 0.01
 Ni1-H5
 2.680655 with sigma of 0.02
 C17-H5
 1.91903 with sigma of 0.02
3. Uiso/Uaniso restraints and constraints
Uanis(C8) \\sim Ueq, Uanis(C17) \\sim Ueq: with sigma of 0.001 and sigma for
terminal atoms of 0.002
4.a Riding coordinates:
 O2(H2B,H2A), O6(H6B,H6A), O7(H7A,H7B)
4.b Ternary CH refined with riding coordinates:
 C8(H8)
4.c Secondary CH2 refined with riding coordinates:
 C10(H10A,H10B)
4.d Aromatic/amide H refined with riding coordinates:
 C2(H2), C4(H4), C7(H7), C12(H12), C13(H13), C14(H14), C15(H15), C16(H16)
4.e Fitted hexagon refined as free rotating group:
 C6(C1,C2,C3,C4,C5)
4.f Idealised Me refined as rotating group:
 C17(H17A,H17B,H17C)
;
_olex2_submission_special_instructions 'No special instructions were received'

loop_
_space_group_symop_operation_xyz
'x, y, z'
'-x+1/2, -y, z+1/2'
'-x, y+1/2, -z+1/2'
'x+1/2, -y+1/2, -z'

loop_
_atom_site_label
_atom_site_type_symbol
_atom_site_fract_x
_atom_site_fract_y
_atom_site_fract_z
_atom_site_U_iso_or_equiv
_atom_site_adp_type
_atom_site_occupancy
_atom_site_site_symmetry_order
_atom_site_calc_flag
_atom_site_refinement_flags_posn
_atom_site_refinement_flags_adp
_atom_site_refinement_flags_occupancy
_atom_site_disorder_assembly
_atom_site_disorder_group
Ni1 Ni 0.67779(19) 0.38841(17) 0.69173(4) 0.0117(3) Uani 1 1 d D . . . .
Cl1 Cl 1.1765(4) 0.7084(3) 0.62888(7) 0.0172(5) Uani 1 1 d . . . . .
Cl2 Cl 0.7176(4) 0.8376(4) 0.51092(8) 0.0206(6) Uani 1 1 d . . . . .
O1 O 0.8638(10) 0.5148(9) 0.65856(19) 0.0117(15) Uani 1 1 d . . . . .
O2 O 0.5408(11) 0.6173(11) 0.7070(2) 0.0198(17) Uani 1 1 d . . . . .
H2B H 0.539777 0.627406 0.731565 0.030 Uiso 1 1 d R U . . .
H2A H 0.422467 0.611546 0.700635 0.030 Uiso 1 1 d R U . . .
O3 O 0.4698(10) 0.2562(10) 0.7203(2) 0.0136(15) Uani 1 1 d . . . . .
O4 O 0.1753(12) 0.1627(9) 0.71427(19) 0.0167(15) Uani 1 1 d . . . . .
O5 O 0.8318(12) 0.1638(9) 0.6813(2) 0.0182(16) Uani 1 1 d D . . . .
H5 H 0.955(2) 0.165(4) 0.684(3) 0.027 Uiso 1 1 d D U . . .
O6 O 0.8434(10) 0.3991(10) 0.74065(18) 0.0150(15) Uani 1 1 d . . . . .
H6B H 0.802883 0.480356 0.755322 0.022 Uiso 1 1 d R U . . .
H6A H 0.827133 0.307406 0.754062 0.022 Uiso 1 1 d R U . . .
N1 N 0.4955(11) 0.3673(12) 0.6490(2) 0.0117(17) Uani 1 1 d . . . . .
C6 C 0.8250(10) 0.5761(8) 0.62339(15) 0.017(2) Uani 1 1 d G . . . .
C1 C 0.9621(8) 0.6802(9) 0.60763(18) 0.017(2) Uani 1 1 d G . . . .
C2 C 0.9303(8) 0.7578(8) 0.57279(18) 0.014(2) Uani 1 1 d G . . . .
H2 H 1.023953 0.828939 0.562019 0.017 Uiso 1 1 calc R U . . .
C3 C 0.7615(9) 0.7312(9) 0.55370(15) 0.015(2) Uani 1 1 d G . . . .
C4 C 0.6245(8) 0.6271(9) 0.56945(17) 0.015(2) Uani 1 1 d G . . . .
H4 H 0.509076 0.608954 0.556408 0.018 Uiso 1 1 calc R U . . .
C5 C 0.6562(9) 0.5495(8) 0.60430(17) 0.016(2) Uani 1 1 d G . . . .
C7 C 0.5015(15) 0.4404(12) 0.6170(3) 0.012(2) Uani 1 1 d . . . . .
H7 H 0.399042 0.423285 0.600060 0.014 Uiso 1 1 calc R U . . .
C8 C 0.3226(16) 0.2737(12) 0.6588(3) 0.0114(18) Uani 1 1 d . U . . .
H8 H 0.211874 0.347873 0.653248 0.014 Uiso 1 1 calc R U . . .
C9 C 0.3195(16) 0.2284(12) 0.7010(3) 0.0111(18) Uani 1 1 d . . . . .
C10 C 0.2990(16) 0.1061(15) 0.6360(3) 0.019(2) Uani 1 1 d . . . . .
H10A H 0.421570 0.046426 0.635449 0.023 Uiso 1 1 calc R U . . .
H10B H 0.208117 0.032716 0.649535 0.023 Uiso 1 1 calc R U . . .
C11 C 0.2320(14) 0.1306(14) 0.5959(3) 0.016(2) Uani 1 1 d . . . . .
C12 C 0.3386(17) 0.0726(13) 0.5655(3) 0.017(2) Uani 1 1 d . . . . .
H12 H 0.458483 0.023293 0.570072 0.020 Uiso 1 1 calc R U . . .
C13 C 0.2721(19) 0.0856(16) 0.5281(3) 0.025(3) Uani 1 1 d . . . . .
H13 H 0.346737 0.044418 0.507718 0.031 Uiso 1 1 calc R U . . .
C14 C 0.0993(17) 0.1575(16) 0.5208(3) 0.023(3) Uani 1 1 d . . . . .
H14 H 0.052985 0.166400 0.495555 0.027 Uiso 1 1 calc R U . . .
C15 C -0.0072(17) 0.2180(15) 0.5519(4) 0.023(3) Uani 1 1 d . . . . .
H15 H -0.124912 0.271203 0.547245 0.028 Uiso 1 1 calc R U . . .
C16 C 0.0538(16) 0.2021(14) 0.5885(3) 0.017(2) Uani 1 1 d . . . . .
H16 H -0.023482 0.239122 0.608890 0.020 Uiso 1 1 calc R U . . .
C17 C 0.7722(19) -0.0102(17) 0.6837(4) 0.033(3) Uani 1 1 d D U . . .
H17A H 0.734071 -0.049955 0.658530 0.049 Uiso 1 1 calc R U . . .
H17B H 0.665468 -0.019129 0.701274 0.049 Uiso 1 1 calc R U . . .
H17C H 0.876681 -0.079719 0.693093 0.049 Uiso 1 1 calc R U . . .
O7 O 1.1436(11) 0.6007(11) 0.7146(2) 0.0230(18) Uani 1 1 d . . . . .
H7A H 1.079206 0.607400 0.693615 0.035 Uiso 1 1 d R U . . .
H7B H 1.099866 0.511090 0.725895 0.035 Uiso 1 1 d R U . . .

loop_
_atom_site_aniso_label
_atom_site_aniso_U_11
_atom_site_aniso_U_22
_atom_site_aniso_U_33
_atom_site_aniso_U_23
_atom_site_aniso_U_13
_atom_site_aniso_U_12
Ni1 0.0092(6) 0.0113(6) 0.0145(6) 0.0007(5) 0.0005(5) -0.0009(6)
Cl1 0.0116(11) 0.0134(11) 0.0265(13) 0.0027(10) -0.0010(11) -0.0033(11)
Cl2 0.0176(13) 0.0228(14) 0.0215(12) 0.0071(11) 0.0005(10) -0.0022(11)
O1 0.008(4) 0.018(4) 0.010(3) 0.003(3) 0.003(3) -0.001(3)
O2 0.022(4) 0.017(4) 0.020(4) -0.001(4) 0.007(3) 0.005(4)
O3 0.011(4) 0.016(4) 0.013(3) 0.003(3) 0.000(3) -0.007(3)
O4 0.015(3) 0.017(4) 0.018(3) 0.005(3) 0.001(3) -0.001(4)
O5 0.015(4) 0.010(3) 0.030(4) 0.000(3) 0.003(3) -0.002(4)
O6 0.011(3) 0.019(4) 0.015(3) 0.000(3) 0.001(3) 0.002(3)
N1 0.006(4) 0.014(4) 0.015(4) 0.002(4) 0.000(3) 0.001(4)
C6 0.020(5) 0.009(5) 0.021(5) 0.002(4) 0.000(5) 0.004(5)
C1 0.016(5) 0.012(5) 0.024(6) -0.003(5) 0.004(4) 0.003(4)
C2 0.015(5) 0.009(5) 0.018(5) 0.001(4) 0.006(4) 0.004(4)
C3 0.013(5) 0.017(5) 0.014(5) 0.002(4) 0.003(4) -0.002(4)
C4 0.013(5) 0.017(6) 0.015(5) -0.003(4) 0.002(4) 0.009(4)
C5 0.016(5) 0.016(5) 0.015(5) 0.000(4) 0.002(4) -0.007(4)
C7 0.014(5) 0.009(5) 0.012(5) -0.002(4) 0.002(4) 0.005(4)
C8 0.012(2) 0.011(2) 0.012(2) 0.0002(13) 0.0003(13) -0.0006(13)
C9 0.011(4) 0.008(4) 0.014(4) -0.002(3) -0.001(4) 0.000(4)
C10 0.019(5) 0.023(5) 0.015(5) -0.002(5) -0.001(4) -0.005(6)
C11 0.016(5) 0.010(5) 0.021(5) -0.002(4) 0.000(4) -0.006(4)
C12 0.013(5) 0.015(6) 0.022(5) 0.001(4) 0.003(4) 0.006(5)
C13 0.039(8) 0.022(7) 0.015(5) -0.002(5) 0.005(5) -0.003(6)
C14 0.027(6) 0.032(7) 0.008(5) -0.001(5) -0.006(4) 0.000(5)
C15 0.014(6) 0.020(6) 0.036(7) 0.007(5) -0.004(5) 0.008(5)
C16 0.020(6) 0.015(5) 0.015(5) -0.003(4) 0.000(4) -0.003(5)
C17 0.033(4) 0.031(4) 0.035(4) -0.001(2) -0.001(2) -0.001(3)
O7 0.019(4) 0.016(4) 0.034(4) 0.000(4) -0.004(3) -0.003(4)

loop_
_atom_type_symbol
_atom_type_description
_atom_type_scat_dispersion_real
_atom_type_scat_dispersion_imag
_atom_type_scat_source
C C 0.0033 0.0016 'International Tables Vol C Tables 4.2.6.8 and 6.1.1.4'
H H 0.0000 0.0000 'International Tables Vol C Tables 4.2.6.8 and 6.1.1.4'
Cl Cl 0.1484 0.1585 'International Tables Vol C Tables 4.2.6.8 and 6.1.1.4'
N N 0.0061 0.0033 'International Tables Vol C Tables 4.2.6.8 and 6.1.1.4'
Ni Ni 0.3393 1.1124 'International Tables Vol C Tables 4.2.6.8 and 6.1.1.4'
O O 0.0106 0.0060 'International Tables Vol C Tables 4.2.6.8 and 6.1.1.4'

loop_
_geom_angle_atom_site_label_1
_geom_angle_atom_site_label_2
_geom_angle_atom_site_label_3
_geom_angle
_geom_angle_site_symmetry_1
_geom_angle_site_symmetry_3
_geom_angle_publ_flag
O1 Ni1 O2 91.4(3) . . ?
O1 Ni1 O3 173.7(3) . . ?
O1 Ni1 O5 88.7(3) . . ?
O1 Ni1 O6 95.1(3) . . ?
O3 Ni1 O2 88.9(3) . . ?
O3 Ni1 O5 91.7(3) . . ?
O3 Ni1 O6 91.2(3) . . ?
O5 Ni1 O2 174.3(3) . . ?
O6 Ni1 O2 90.9(3) . . ?
O6 Ni1 O5 83.5(3) . . ?
N1 Ni1 O1 91.7(3) . . ?
N1 Ni1 O2 88.0(3) . . ?
N1 Ni1 O3 82.0(3) . . ?
N1 Ni1 O5 97.7(3) . . ?
N1 Ni1 O6 173.1(3) . . ?
C6 O1 Ni1 124.7(5) . . ?
Ni1 O2 H2B 109.5 . . ?
Ni1 O2 H2A 109.5 . . ?
H2B O2 H2A 104.5 . . ?
C9 O3 Ni1 114.9(6) . . ?
Ni1 O5 H5 119(2) . . ?
C17 O5 Ni1 129.7(8) . . ?
C17 O5 H5 107(2) . . ?
Ni1 O6 H6B 109.4 . . ?
Ni1 O6 H6A 109.8 . . ?
H6B O6 H6A 104.3 . . ?
C7 N1 Ni1 127.7(8) . . ?
C7 N1 C8 117.6(9) . . ?
C8 N1 Ni1 114.1(6) . . ?
O1 C6 C1 115.7(5) . . ?
O1 C6 C5 124.2(5) . . ?
C1 C6 C5 120.0 . . ?
C6 C1 Cl1 121.7(4) . . ?
C2 C1 Cl1 118.2(4) . . ?
C2 C1 C6 120.0 . . ?
C1 C2 H2 120.0 . . ?
C1 C2 C3 120.0 . . ?
C3 C2 H2 120.0 . . ?
C2 C3 Cl2 119.8(4) . . ?
C4 C3 Cl2 120.2(4) . . ?
C4 C3 C2 120.0 . . ?
C3 C4 H4 120.0 . . ?
C3 C4 C5 120.0 . . ?
C5 C4 H4 120.0 . . ?
C6 C5 C7 126.0(6) . . ?
C4 C5 C6 120.0 . . ?
C4 C5 C7 114.0(6) . . ?
N1 C7 C5 124.3(9) . . ?
N1 C7 H7 117.8 . . ?
C5 C7 H7 117.8 . . ?
N1 C8 H8 108.4 . . ?
N1 C8 C9 110.8(8) . . ?
N1 C8 C10 113.4(8) . . ?
C9 C8 H8 108.4 . . ?
C9 C8 C10 107.4(8) . . ?
C10 C8 H8 108.4 . . ?
O3 C9 C8 117.6(9) . . ?
O4 C9 O3 123.9(9) . . ?
O4 C9 C8 118.5(9) . . ?
C8 C10 H10A 108.7 . . ?
C8 C10 H10B 108.7 . . ?
H10A C10 H10B 107.6 . . ?
C11 C10 C8 114.1(9) . . ?
C11 C10 H10A 108.7 . . ?
C11 C10 H10B 108.7 . . ?
C12 C11 C10 120.6(10) . . ?
C12 C11 C16 118.6(10) . . ?
C16 C11 C10 120.6(10) . . ?
C11 C12 H12 119.5 . . ?
C11 C12 C13 121.1(11) . . ?
C13 C12 H12 119.5 . . ?
C12 C13 H13 119.8 . . ?
C14 C13 C12 120.4(11) . . ?
C14 C13 H13 119.8 . . ?
C13 C14 H14 121.0 . . ?
C13 C14 C15 118.1(10) . . ?
C15 C14 H14 121.0 . . ?
C14 C15 H15 119.0 . . ?
C16 C15 C14 122.0(11) . . ?
C16 C15 H15 119.0 . . ?
C11 C16 H16 120.1 . . ?
C15 C16 C11 119.8(11) . . ?
C15 C16 H16 120.1 . . ?
O5 C17 H17A 109.5 . . ?
O5 C17 H17B 109.5 . . ?
O5 C17 H17C 109.5 . . ?
H17A C17 H17B 109.5 . . ?
H17A C17 H17C 109.5 . . ?
H17B C17 H17C 109.5 . . ?
H7A O7 H7B 104.5 . . ?

loop_
_geom_bond_atom_site_label_1
_geom_bond_atom_site_label_2
_geom_bond_distance
_geom_bond_site_symmetry_2
_geom_bond_publ_flag
Ni1 O1 2.026(7) . ?
Ni1 O2 2.123(8) . ?
Ni1 O3 2.070(7) . ?
Ni1 O5 2.118(7) . ?
Ni1 O6 2.087(7) . ?
Ni1 N1 1.990(8) . ?
Cl1 C1 1.711(6) . ?
Cl2 C3 1.753(5) . ?
O1 C6 1.358(8) . ?
O2 H2B 0.8701 . ?
O2 H2A 0.8706 . ?
O3 C9 1.285(13) . ?
O4 C9 1.240(13) . ?
O5 H5 0.878(13) . ?
O5 C17 1.441(15) . ?
O6 H6B 0.8730 . ?
O6 H6A 0.8729 . ?
N1 C7 1.269(13) . ?
N1 C8 1.474(13) . ?
C6 C1 1.3900 . ?
C6 C5 1.3900 . ?
C1 C2 1.3900 . ?
C2 H2 0.9500 . ?
C2 C3 1.3900 . ?
C3 C4 1.3900 . ?
C4 H4 0.9500 . ?
C4 C5 1.3900 . ?
C5 C7 1.466(11) . ?
C7 H7 0.9500 . ?
C8 H8 1.0000 . ?
C8 C9 1.529(13) . ?
C8 C10 1.557(14) . ?
C10 H10A 0.9900 . ?
C10 H10B 0.9900 . ?
C10 C11 1.503(14) . ?
C11 C12 1.390(14) . ?
C11 C16 1.410(15) . ?
C12 H12 0.9500 . ?
C12 C13 1.401(15) . ?
C13 H13 0.9500 . ?
C13 C14 1.377(17) . ?
C14 H14 0.9500 . ?
C14 C15 1.416(17) . ?
C15 H15 0.9500 . ?
C15 C16 1.363(16) . ?
C16 H16 0.9500 . ?
C17 H17A 0.9800 . ?
C17 H17B 0.9800 . ?
C17 H17C 0.9800 . ?
O7 H7A 0.8696 . ?
O7 H7B 0.8702 . ?

loop_
_geom_hbond_atom_site_label_D
_geom_hbond_atom_site_label_H
_geom_hbond_atom_site_label_A
_geom_hbond_distance_DH
_geom_hbond_distance_HA
_geom_hbond_distance_DA
_geom_hbond_angle_DHA
_geom_hbond_site_symmetry_A
_geom_hbond_publ_flag
O2 H2B O3 0.87 1.98 2.787(10) 154.2 3_656 yes
O2 H2A O7 0.87 2.04 2.836(11) 151.3 1_455 yes
O5 H5 O4 0.878(13) 1.90(6) 2.701(11) 150(10) 1_655 yes
O6 H6B O4 0.87 1.80 2.623(10) 155.7 3_656 yes
O6 H6A O7 0.87 1.98 2.839(11) 166.3 3_746 yes
O7 H7A O1 0.87 2.10 2.880(11) 149.5 . yes
O7 H7B O6 0.87 2.09 2.815(11) 140.3 . yes

loop_
_geom_torsion_atom_site_label_1
_geom_torsion_atom_site_label_2
_geom_torsion_atom_site_label_3
_geom_torsion_atom_site_label_4
_geom_torsion
_geom_torsion_site_symmetry_1
_geom_torsion_site_symmetry_2
_geom_torsion_site_symmetry_3
_geom_torsion_site_symmetry_4
_geom_torsion_publ_flag
Ni1 O1 C6 C1 170.8(4) . . . . ?
Ni1 O1 C6 C5 -4.9(9) . . . . ?
Ni1 O3 C9 O4 -174.3(8) . . . . ?
Ni1 O3 C9 C8 8.0(11) . . . . ?
Ni1 N1 C7 C5 4.2(15) . . . . ?
Ni1 N1 C8 C9 4.9(10) . . . . ?
Ni1 N1 C8 C10 -116.0(8) . . . . ?
Cl1 C1 C2 C3 176.8(5) . . . . ?
Cl2 C3 C4 C5 -176.9(6) . . . . ?
O1 C6 C1 Cl1 7.4(6) . . . . ?
O1 C6 C1 C2 -175.9(7) . . . . ?
O1 C6 C5 C4 175.6(8) . . . . ?
O1 C6 C5 C7 -6.0(9) . . . . ?
N1 C8 C9 O3 -8.6(12) . . . . ?
N1 C8 C9 O4 173.6(9) . . . . ?
N1 C8 C10 C11 -77.5(11) . . . . ?
C6 C1 C2 C3 0.0 . . . . ?
C6 C5 C7 N1 6.7(13) . . . . ?
C1 C6 C5 C4 0.0 . . . . ?
C1 C6 C5 C7 178.5(8) . . . . ?
C1 C2 C3 Cl2 176.9(6) . . . . ?
C1 C2 C3 C4 0.0 . . . . ?
C2 C3 C4 C5 0.0 . . . . ?
C3 C4 C5 C6 0.0 . . . . ?
C3 C4 C5 C7 -178.6(7) . . . . ?
C4 C5 C7 N1 -174.8(8) . . . . ?
C5 C6 C1 Cl1 -176.7(6) . . . . ?
C5 C6 C1 C2 0.0 . . . . ?
C7 N1 C8 C9 -167.1(9) . . . . ?
C7 N1 C8 C10 72.0(12) . . . . ?
C8 N1 C7 C5 174.9(8) . . . . ?
C8 C10 C11 C12 121.6(11) . . . . ?
C8 C10 C11 C16 -62.9(13) . . . . ?
C9 C8 C10 C11 159.7(9) . . . . ?
C10 C8 C9 O3 115.8(10) . . . . ?
C10 C8 C9 O4 -62.0(12) . . . . ?
C10 C11 C12 C13 176.1(11) . . . . ?
C10 C11 C16 C15 -177.7(11) . . . . ?
C11 C12 C13 C14 0.4(18) . . . . ?
C12 C11 C16 C15 -2.2(16) . . . . ?
C12 C13 C14 C15 0.3(18) . . . . ?
C13 C14 C15 C16 -2.0(19) . . . . ?
C14 C15 C16 C11 3.0(18) . . . . ?
C16 C11 C12 C13 0.5(16) . . . . ?

loop_
_twin_individual_id
_twin_individual_mass_fraction_refined
1 0.88346
2 0.11654
